data_1555895
loop_
_publ_author_name
'Vila, Carlos'
'Quintero, Lucia'
'Blay, Gonzalo'
'Mu\~noz, M Carmen'
'Pedro, Jos\'e R'

_publ_section_title
;
 Organocatalytic Enantioselective Synthesis of \a-Hydroxyketones through a
 Friedel-Crafts Reaction of Naphthols and Activated Phenols with Aryl- and
 Alkylglyoxal Hydrates.
;
_journal_issue 21
_journal_name_full 'Organic letters'
_journal_page_first 5652
_journal_page_last 5655
_journal_paper_doi 10.1021/acs.orglett.6b02893
_journal_volume 18
_journal_year 2016
_chemical_absolute_configuration ad
_chemical_formula_sum 'C16 H12 O3 S'
_chemical_formula_weight 284.32
_space_group_crystal_system orthorhombic
_space_group_IT_number 19
_space_group_name_Hall 'P 2ac 2ab'
_space_group_name_H-M_alt 'P 21 21 21'
_atom_sites_solution_hydrogens mixed
_audit_creation_method SHELXL-2014
_cell_angle_alpha 90
_cell_angle_beta 90
_cell_angle_gamma 90
_cell_formula_units_Z 4
_cell_length_a 6.4113(2)
_cell_length_b 10.0776(3)
_cell_length_c 20.2079(7)
_cell_measurement_reflns_used 7559
_cell_measurement_temperature 250(1)
_cell_measurement_theta_max 28.2200
_cell_measurement_theta_min 3.7510
_cell_volume 1305.64(7)
_computing_cell_refinement 'CrysAlisPro 2015'
_computing_data_collection 'CrysAlisPro 2015'
_computing_data_reduction 'CrysAlisPro 2015'
_computing_structure_refinement 'SHELXL-2014 (Sheldrick, 2014)'
_computing_structure_solution 'SHELXS-2014 (Sheldrick, 2014)'
_diffrn_ambient_temperature 250(1)
_diffrn_measured_fraction_theta_full 0.998
_diffrn_measured_fraction_theta_max 0.964
_diffrn_measurement_device_type 'SuperNova Sapphire3'
_diffrn_radiation_type MoK\a
_diffrn_radiation_wavelength 0.71073
_diffrn_reflns_av_R_equivalents 0.0379
_diffrn_reflns_av_unetI/netI 0.0317
_diffrn_reflns_Laue_measured_fraction_full 0.998
_diffrn_reflns_Laue_measured_fraction_max 0.964
_diffrn_reflns_limit_h_max 8
_diffrn_reflns_limit_h_min -9
_diffrn_reflns_limit_k_max 14
_diffrn_reflns_limit_k_min -13
_diffrn_reflns_limit_l_max 28
_diffrn_reflns_limit_l_min -27
_diffrn_reflns_number 20890
_diffrn_reflns_point_group_measured_fraction_full 0.999
_diffrn_reflns_point_group_measured_fraction_max 0.937
_diffrn_reflns_theta_full 25.000
_diffrn_reflns_theta_max 29.945
_diffrn_reflns_theta_min 3.334
_exptl_absorpt_coefficient_mu 0.252
_exptl_absorpt_correction_T_max 1.00000
_exptl_absorpt_correction_T_min 0.74087
_exptl_absorpt_correction_type multi-scan
_exptl_absorpt_process_details 'CrysAlisPro 1.171.38.41q'
_exptl_crystal_colour colorless
_exptl_crystal_density_diffrn 1.446
_exptl_crystal_description prismatic
_exptl_crystal_F_000 592
_exptl_crystal_size_max 0.150
_exptl_crystal_size_mid 0.060
_exptl_crystal_size_min 0.060
_refine_diff_density_max 0.260
_refine_diff_density_min -0.291
_refine_diff_density_rms 0.044
_refine_ls_abs_structure_details
;
 Flack x determined using 1187 quotients [(I+)-(I-)]/[(I+)+(I-)]
 (Parsons, Flack and Wagner, Acta Cryst. B69 (2013) 249-259).
;
_refine_ls_abs_structure_Flack -0.07(3)
_refine_ls_extinction_method none
_refine_ls_goodness_of_fit_ref 0.920
_refine_ls_hydrogen_treatment mixed
_refine_ls_matrix_type full
_refine_ls_number_parameters 193
_refine_ls_number_reflns 3539
_refine_ls_number_restraints 0
_refine_ls_restrained_S_all 0.920
_refine_ls_R_factor_all 0.0447
_refine_ls_R_factor_gt 0.0356
_refine_ls_shift/su_max 0.000
_refine_ls_shift/su_mean 0.000
_refine_ls_structure_factor_coef Fsqd
_refine_ls_weighting_details 'w=1/[\s^2^(Fo^2^)+(0.0599P)^2^+0.2938P] where P=(Fo^2^+2Fc^2^)/3'
_refine_ls_weighting_scheme calc
_refine_ls_wR_factor_gt 0.0885
_refine_ls_wR_factor_ref 0.0967
_reflns_Friedel_coverage 0.683
_reflns_Friedel_fraction_full 1.000
_reflns_Friedel_fraction_max 0.901
_reflns_number_gt 3133
_reflns_number_total 3539
_reflns_threshold_expression 'I > 2\s(I)'
_cod_data_source_file ol6b02893_si_001.cif
_cod_data_source_block shelx
_cod_database_code 1555895
_shelx_space_group_comment
;
The symmetry employed for this shelxl refinement is uniquely defined
by the following loop, which should always be used as a source of
symmetry information in preference to the above space-group names.
They are only intended as comments.
;
_shelx_estimated_absorpt_t_min 0.963
_shelx_estimated_absorpt_t_max 0.985
_shelxl_version_number 2014-1

loop_
_space_group_symop_operation_xyz
'x, y, z'
'-x+1/2, -y, z+1/2'
'x+1/2, -y+1/2, -z'
'-x, y+1/2, -z+1/2'

loop_
_atom_site_label
_atom_site_type_symbol
_atom_site_fract_x
_atom_site_fract_y
_atom_site_fract_z
_atom_site_U_iso_or_equiv
_atom_site_adp_type
_atom_site_occupancy
_atom_site_site_symmetry_order
_atom_site_calc_flag
_atom_site_refinement_flags_posn
_atom_site_refinement_flags_adp
S S 0.42090(10) 1.37271(6) 0.58904(3) 0.03288(16) Uani 1 1 d . .
O1 O 0.2085(2) 1.11342(17) 0.56443(9) 0.0317(4) Uani 1 1 d . .
O2 O 0.3457(3) 0.88885(18) 0.51795(9) 0.0313(4) Uani 1 1 d . .
O3 O 0.8955(3) 0.84895(16) 0.53628(8) 0.0260(3) Uani 1 1 d . .
C1 C 0.6561(5) 1.4410(3) 0.60784(13) 0.0394(6) Uani 1 1 d . .
H1 H 0.6740 1.5300 0.6186 0.047 Uiso 1 1 calc R U
C2 C 0.8149(4) 1.3521(3) 0.60557(14) 0.0391(6) Uani 1 1 d . .
H2 H 0.9533 1.3729 0.6147 0.047 Uiso 1 1 calc R U
C3 C 0.7442(4) 1.2235(2) 0.58763(13) 0.0321(5) Uani 1 1 d . .
H3 H 0.8317 1.1505 0.5830 0.039 Uiso 1 1 calc R U
C4 C 0.5330(4) 1.2189(2) 0.57795(11) 0.0251(5) Uani 1 1 d . .
C5 C 0.3987(3) 1.1062(2) 0.56244(10) 0.0237(4) Uani 1 1 d . .
C6 C 0.5009(4) 0.9746(2) 0.54431(11) 0.0247(5) Uani 1 1 d . .
C7 C 0.6049(3) 0.9084(2) 0.60312(10) 0.0231(4) Uani 1 1 d . .
C8 C 0.7905(3) 0.84233(19) 0.59570(10) 0.0213(4) Uani 1 1 d . .
C9 C 0.8777(4) 0.7673(2) 0.64920(11) 0.0240(4) Uani 1 1 d . .
C10 C 1.0659(4) 0.6947(2) 0.64272(12) 0.0299(5) Uani 1 1 d . .
H10 H 1.1399 0.6975 0.6032 0.036 Uiso 1 1 calc R U
C11 C 1.1392(4) 0.6204(3) 0.69442(13) 0.0390(6) Uani 1 1 d . .
H11 H 1.2622 0.5725 0.6895 0.047 Uiso 1 1 calc R U
C12 C 1.0315(5) 0.6157(3) 0.75464(14) 0.0426(7) Uani 1 1 d . .
H12 H 1.0830 0.5646 0.7893 0.051 Uiso 1 1 calc R U
C13 C 0.8516(5) 0.6857(3) 0.76271(13) 0.0381(6) Uani 1 1 d . .
H13 H 0.7821 0.6827 0.8031 0.046 Uiso 1 1 calc R U
C14 C 0.7688(4) 0.7633(2) 0.71024(12) 0.0279(5) Uani 1 1 d . .
C15 C 0.5789(4) 0.8337(3) 0.71686(11) 0.0312(5) Uani 1 1 d . .
H15 H 0.5073 0.8320 0.7569 0.037 Uiso 1 1 calc R U
C16 C 0.5000(4) 0.9043(3) 0.66486(11) 0.0293(5) Uani 1 1 d . .
H16 H 0.3754 0.9503 0.6700 0.035 Uiso 1 1 calc R U
H6 H 0.600(5) 0.986(3) 0.5128(13) 0.030(7) Uiso 1 1 d . .
H3O H 0.892(5) 0.775(3) 0.5184(15) 0.043(9) Uiso 1 1 d . .
H2O H 0.236(6) 0.916(4) 0.5291(17) 0.053(11) Uiso 1 1 d . .

loop_
_atom_site_aniso_label
_atom_site_aniso_U_11
_atom_site_aniso_U_22
_atom_site_aniso_U_33
_atom_site_aniso_U_23
_atom_site_aniso_U_13
_atom_site_aniso_U_12
S 0.0339(3) 0.0249(3) 0.0398(3) -0.0041(2) 0.0018(3) 0.0008(2)
O1 0.0229(7) 0.0310(8) 0.0411(9) -0.0082(7) -0.0016(7) 0.0021(7)
O2 0.0276(8) 0.0293(9) 0.0370(9) -0.0117(8) -0.0062(7) 0.0028(7)
O3 0.0292(8) 0.0226(8) 0.0261(8) -0.0022(6) 0.0068(7) 0.0004(7)
C1 0.0474(16) 0.0341(12) 0.0368(13) -0.0034(11) 0.0026(12) -0.0149(12)
C2 0.0321(12) 0.0426(14) 0.0425(14) 0.0024(12) -0.0029(11) -0.0125(12)
C3 0.0252(11) 0.0321(11) 0.0391(13) 0.0033(11) -0.0006(11) -0.0007(9)
C4 0.0262(11) 0.0243(9) 0.0249(11) -0.0004(8) 0.0015(9) 0.0000(8)
C5 0.0245(10) 0.0249(10) 0.0218(9) -0.0014(8) -0.0005(8) 0.0008(9)
C6 0.0243(10) 0.0259(11) 0.0240(10) -0.0036(9) 0.0003(9) 0.0005(9)
C7 0.0240(10) 0.0206(9) 0.0246(10) -0.0033(8) -0.0002(8) -0.0016(8)
C8 0.0242(9) 0.0171(8) 0.0227(10) -0.0044(7) 0.0012(8) -0.0041(8)
C9 0.0272(11) 0.0169(9) 0.0278(11) -0.0015(8) -0.0025(9) -0.0028(8)
C10 0.0286(12) 0.0262(11) 0.0350(12) -0.0035(9) -0.0014(10) 0.0037(10)
C11 0.0409(14) 0.0315(12) 0.0445(15) -0.0020(11) -0.0082(11) 0.0121(12)
C12 0.0613(19) 0.0321(13) 0.0344(13) 0.0026(11) -0.0112(12) 0.0113(13)
C13 0.0555(17) 0.0310(13) 0.0277(12) 0.0023(10) -0.0019(12) 0.0028(12)
C14 0.0347(13) 0.0227(10) 0.0263(11) -0.0014(9) -0.0036(10) -0.0034(10)
C15 0.0357(13) 0.0339(12) 0.0242(10) -0.0010(9) 0.0059(10) -0.0002(11)
C16 0.0275(11) 0.0322(12) 0.0283(11) -0.0034(9) 0.0048(9) 0.0028(10)

loop_
_atom_type_symbol
_atom_type_description
_atom_type_scat_dispersion_real
_atom_type_scat_dispersion_imag
_atom_type_scat_source
C C 0.0033 0.0016 'International Tables Vol C Tables 4.2.6.8 and 6.1.1.4'
H H 0.0000 0.0000 'International Tables Vol C Tables 4.2.6.8 and 6.1.1.4'
O O 0.0106 0.0060 'International Tables Vol C Tables 4.2.6.8 and 6.1.1.4'
S S 0.1246 0.1234 'International Tables Vol C Tables 4.2.6.8 and 6.1.1.4'

loop_
_geom_angle_atom_site_label_1
_geom_angle_atom_site_label_2
_geom_angle_atom_site_label_3
_geom_angle
C1 S C4 91.35(13)
C2 C1 S 113.0(2)
C1 C2 C3 111.8(2)
C4 C3 C2 112.6(2)
C3 C4 C5 129.8(2)
C3 C4 S 111.29(18)
C5 C4 S 118.84(17)
O1 C5 C4 122.3(2)
O1 C5 C6 119.3(2)
C4 C5 C6 118.40(19)
O2 C6 C7 109.54(19)
O2 C6 C5 108.55(19)
C7 C6 C5 112.52(18)
C8 C7 C16 119.5(2)
C8 C7 C6 120.60(19)
C16 C7 C6 119.6(2)
O3 C8 C7 119.70(19)
O3 C8 C9 119.51(19)
C7 C8 C9 120.8(2)
C14 C9 C10 119.0(2)
C14 C9 C8 118.7(2)
C10 C9 C8 122.3(2)
C11 C10 C9 120.3(2)
C10 C11 C12 120.8(2)
C13 C12 C11 120.3(2)
C12 C13 C14 120.8(3)
C9 C14 C13 118.8(2)
C9 C14 C15 119.4(2)
C13 C14 C15 121.8(2)
C16 C15 C14 120.4(2)
C15 C16 C7 121.1(2)

loop_
_geom_bond_atom_site_label_1
_geom_bond_atom_site_label_2
_geom_bond_distance
S C1 1.700(3)
S C4 1.723(2)
O1 C5 1.222(3)
O2 C6 1.421(3)
O3 C8 1.378(3)
C1 C2 1.357(4)
C2 C3 1.420(4)
C3 C4 1.369(3)
C4 C5 1.459(3)
C5 C6 1.524(3)
C6 C7 1.517(3)
C7 C8 1.372(3)
C7 C16 1.418(3)
C8 C9 1.433(3)
C9 C14 1.418(3)
C9 C10 1.417(3)
C10 C11 1.368(3)
C11 C12 1.400(4)
C12 C13 1.362(4)
C13 C14 1.420(3)
C14 C15 1.416(4)
C15 C16 1.366(3)
